data_1573061
loop_
_publ_author_name
'Zhou, Dan-Dan'
'Hu, Chun-Li'
'Zhang, Xin-Wei'
'Mao, Jiang-Gao'
'Kong, Fang'

_publ_section_title
;
 Noncentrosymmetric tellurite halides created by a depolymerization
 strategy: toward strong SHG intensity and wide bandgap.
;
_journal_issue 47
_journal_name_full 'Chemical science'
_journal_page_first 19920
_journal_page_last 19927
_journal_paper_doi 10.1039/d4sc06403h
_journal_volume 15
_journal_year 2024
_chemical_formula_moiety 'Ga2 O9 Te3, Cl'
_chemical_formula_sum 'Cl Ga2 O9 Te3'
_chemical_formula_weight 701.69
_space_group_crystal_system orthorhombic
_space_group_IT_number 29
_space_group_name_Hall 'P 2c -2ac'
_space_group_name_H-M_alt 'P c a 21'
_audit_creation_date 2024-08-13
_audit_creation_method
;
Olex2 1.5
(compiled 2024.02.16 svn.r378c4104 for OlexSys, GUI svn.r6928)
;
_audit_update_record
;
2024-08-29 deposited with the CCDC.	2024-11-04 downloaded from the CCDC.
;
_cell_angle_alpha 90
_cell_angle_beta 90
_cell_angle_gamma 90
_cell_formula_units_Z 4
_cell_length_a 15.7196(12)
_cell_length_b 6.9503(7)
_cell_length_c 8.3540(8)
_cell_measurement_reflns_used 1548
_cell_measurement_temperature 294.15
_cell_measurement_theta_max 30.3200
_cell_measurement_theta_min 2.7920
_cell_volume 912.72(14)
_computing_molecular_graphics 'Olex2 1.5 (Dolomanov et al., 2009)'
_computing_publication_material 'Olex2 1.5 (Dolomanov et al., 2009)'
_computing_structure_refinement 'SHELXL 2018/3 (Sheldrick, 2015)'
_computing_structure_solution 'olex2.solve 1.5 (Bourhis et al., 2015)'
_diffrn_ambient_temperature 294.15
_diffrn_measured_fraction_theta_full 1.000
_diffrn_measured_fraction_theta_max 1.000
_diffrn_measurement_device_type 'SuperNova, Dual, Cu at home/near, Atlas'
_diffrn_radiation_type MoK\a
_diffrn_radiation_wavelength 0.71073
_diffrn_reflns_av_R_equivalents 0.0472
_diffrn_reflns_av_unetI/netI 0.0317
_diffrn_reflns_Laue_measured_fraction_full 1.000
_diffrn_reflns_Laue_measured_fraction_max 1.000
_diffrn_reflns_limit_h_max 18
_diffrn_reflns_limit_h_min -18
_diffrn_reflns_limit_k_max 8
_diffrn_reflns_limit_k_min -8
_diffrn_reflns_limit_l_max 9
_diffrn_reflns_limit_l_min -9
_diffrn_reflns_number 8678
_diffrn_reflns_point_group_measured_fraction_full 0.966
_diffrn_reflns_point_group_measured_fraction_max 0.966
_diffrn_reflns_theta_full 25.006
_diffrn_reflns_theta_max 25.006
_diffrn_reflns_theta_min 2.591
_exptl_absorpt_coefficient_mu 15.624
_exptl_absorpt_correction_T_max 0.311
_exptl_absorpt_correction_T_min 0.204
_exptl_absorpt_correction_type gaussian
_exptl_crystal_colour 'clear light colourless'
_exptl_crystal_colour_lustre clear
_exptl_crystal_colour_modifier light
_exptl_crystal_colour_primary colourless
_exptl_crystal_density_diffrn 5.106
_exptl_crystal_description needle
_exptl_crystal_F_000 1228
_exptl_crystal_size_max 0.171
_exptl_crystal_size_mid 0.160
_exptl_crystal_size_min 0.120
_refine_diff_density_max 1.018
_refine_diff_density_min -2.117
_refine_diff_density_rms 0.376
_refine_ls_abs_structure_details
;
 Flack x determined using 646 quotients [(I+)-(I-)]/[(I+)+(I-)]
 (Parsons, Flack and Wagner, Acta Cryst. B69 (2013) 249-259).
;
_refine_ls_abs_structure_Flack 0.02(2)
_refine_ls_extinction_method none
_refine_ls_goodness_of_fit_ref 1.197
_refine_ls_hydrogen_treatment undef
_refine_ls_matrix_type full
_refine_ls_number_parameters 130
_refine_ls_number_reflns 1548
_refine_ls_number_restraints 37
_refine_ls_restrained_S_all 1.187
_refine_ls_R_factor_all 0.0281
_refine_ls_R_factor_gt 0.0273
_refine_ls_shift/su_max 0.000
_refine_ls_shift/su_mean 0.000
_refine_ls_structure_factor_coef Fsqd
_refine_ls_weighting_details 'w=1/[\s^2^(Fo^2^)+(0.0384P)^2^+0.0403P] where P=(Fo^2^+2Fc^2^)/3'
_refine_ls_weighting_scheme calc
_refine_ls_wR_factor_gt 0.0654
_refine_ls_wR_factor_ref 0.0658
_reflns_Friedel_coverage 0.792
_reflns_Friedel_fraction_full 0.926
_reflns_Friedel_fraction_max 0.926
_reflns_number_gt 1511
_reflns_number_total 1548
_reflns_threshold_expression 'I > 2\s(I)'
_cod_data_source_file d4sc06403h2.cif
_cod_data_source_block Ga2(OH)(TeO3)(Te2O5)Cl
_cod_depositor_comments 'Adding full bibliography for 1573058--1573063.cif.'
_cod_database_code 1573061
_shelx_shelxl_version_number 2018/3
_shelx_space_group_comment
;
The symmetry employed for this shelxl refinement is uniquely defined
by the following loop, which should always be used as a source of
symmetry information in preference to the above space-group names.
They are only intended as comments.
;
_olex2_refinement_description
;
1. Uiso/Uaniso restraints and constraints
Uanis(O2) \\sim Ueq: with sigma of 0.001 and sigma for terminal atoms of 0.002
Uanis(O8) \\sim Ueq, Uanis(O9) \\sim Ueq: with sigma of 0.001 and sigma for
terminal atoms of 0.002
Uanis(O3) \\sim Ueq: with sigma of 0.0001 and sigma for terminal atoms of 0.0002
Uanis(O5) \\sim Ueq: with sigma of 0.001 and sigma for terminal atoms of 0.002
Uanis(O6) \\sim Ueq: with sigma of 0.001 and sigma for terminal atoms of 0.002
Uanis(O2) = Uanis(O1)
;
_olex2_submission_special_instructions 'No special instructions were received'

loop_
_space_group_symop_operation_xyz
'x, y, z'
'-x, -y, z+1/2'
'x+1/2, -y, z'
'-x+1/2, y, z+1/2'

loop_
_atom_site_label
_atom_site_type_symbol
_atom_site_fract_x
_atom_site_fract_y
_atom_site_fract_z
_atom_site_U_iso_or_equiv
_atom_site_adp_type
_atom_site_occupancy
_atom_site_site_symmetry_order
_atom_site_calc_flag
_atom_site_refinement_flags_posn
_atom_site_refinement_flags_adp
_atom_site_refinement_flags_occupancy
_atom_site_disorder_assembly
_atom_site_disorder_group
Te3 Te 0.12960(4) 0.33609(11) 0.73605(13) 0.0045(2) Uani 1 1 d . . . . .
Te2 Te 0.22021(4) 0.79716(13) 0.63157(12) 0.0071(2) Uani 1 1 d . . . . .
Te1 Te 0.54206(4) 0.89241(11) 0.24475(13) 0.0054(2) Uani 1 1 d . . . . .
Ga2 Ga 0.05625(9) 0.6574(2) 0.42481(19) 0.0048(4) Uani 1 1 d . . . . .
Ga1 Ga 0.43816(9) 0.6604(2) 0.55860(19) 0.0040(4) Uani 1 1 d . . . . .
Cl1 Cl 0.2370(3) 0.1797(6) 0.4729(6) 0.0254(10) Uani 1 1 d . . . . .
O9 O 0.4124(4) 0.4886(12) 0.7392(14) 0.0055(16) Uani 1 1 d . U . . .
O1 O 0.5205(5) 1.1675(12) 0.2451(15) 0.0091(14) Uani 1 1 d . . . . .
O8 O 0.0647(5) 0.4394(15) 0.9089(13) 0.006(2) Uani 1 1 d . U . . .
O7 O 0.0586(5) 0.4363(16) 0.5725(13) 0.010(2) Uani 1 1 d . . . . .
O4 O 0.1720(6) 0.7348(15) 0.4354(12) 0.013(2) Uani 1 1 d . . . . .
O6 O 0.2093(5) 0.5400(14) 0.7283(14) 0.012(2) Uani 1 1 d . U . . .
O3 O 0.4683(8) 0.847(2) 0.4089(18) 0.030(2) Uani 1 1 d . U . . .
O2 O 0.4626(5) 0.8419(15) 0.0895(12) 0.0091(14) Uani 1 1 d . U . . .
O5 O 0.3283(6) 0.7632(16) 0.5563(14) 0.019(3) Uani 1 1 d . U . . .

loop_
_atom_site_aniso_label
_atom_site_aniso_U_11
_atom_site_aniso_U_22
_atom_site_aniso_U_33
_atom_site_aniso_U_23
_atom_site_aniso_U_13
_atom_site_aniso_U_12
Te3 0.0043(4) 0.0050(4) 0.0042(4) 0.0004(4) 0.0006(4) 0.0014(3)
Te2 0.0040(4) 0.0086(4) 0.0086(5) -0.0022(4) -0.0003(4) 0.0000(3)
Te1 0.0047(4) 0.0038(4) 0.0078(4) -0.0003(5) 0.0000(4) -0.0002(3)
Ga2 0.0036(7) 0.0055(10) 0.0052(8) -0.0003(7) -0.0004(6) -0.0005(5)
Ga1 0.0046(7) 0.0044(9) 0.0030(8) 0.0007(6) 0.0000(6) 0.0006(5)
Cl1 0.034(3) 0.020(2) 0.023(2) 0.0033(19) 0.0144(19) 0.0035(16)
O9 0.0056(19) 0.005(2) 0.006(2) -0.0003(14) -0.0006(14) -0.0001(13)
O1 0.0105(18) 0.0083(18) 0.0086(18) -0.0016(13) -0.0015(13) 0.0007(12)
O8 0.006(2) 0.006(2) 0.006(2) -0.0003(14) 0.0001(13) -0.0004(13)
O7 0.004(4) 0.010(6) 0.016(6) 0.006(4) -0.002(4) 0.000(4)
O4 0.010(5) 0.014(6) 0.016(6) -0.003(5) -0.002(4) 0.004(4)
O6 0.012(2) 0.012(2) 0.013(2) 0.0004(14) -0.0002(14) -0.0014(13)
O3 0.031(2) 0.030(2) 0.030(2) 0.00001(15) 0.00002(15) 0.00001(15)
O2 0.0105(18) 0.0083(18) 0.0086(18) -0.0016(13) -0.0015(13) 0.0007(12)
O5 0.018(3) 0.019(3) 0.019(3) 0.0003(14) -0.0004(14) 0.0007(14)

loop_
_atom_type_symbol
_atom_type_description
_atom_type_scat_dispersion_real
_atom_type_scat_dispersion_imag
_atom_type_scat_source
Cl Cl 0.1484 0.1585 'International Tables Vol C Tables 4.2.6.8 and 6.1.1.4'
Ga Ga 0.2307 1.6083 'International Tables Vol C Tables 4.2.6.8 and 6.1.1.4'
O O 0.0106 0.0060 'International Tables Vol C Tables 4.2.6.8 and 6.1.1.4'
Te Te -0.5308 1.6751 'International Tables Vol C Tables 4.2.6.8 and 6.1.1.4'

loop_
_geom_angle_atom_site_label_1
_geom_angle_atom_site_label_2
_geom_angle_atom_site_label_3
_geom_angle
_geom_angle_site_symmetry_1
_geom_angle_site_symmetry_3
_geom_angle_publ_flag
O7 Te3 O8 95.3(4) . . ?
O6 Te3 O8 95.6(4) . . ?
O6 Te3 O7 95.2(4) . . ?
O4 Te2 O6 96.6(5) . . ?
O5 Te2 O4 92.6(5) . . ?
O5 Te2 O6 96.0(4) . . ?
O3 Te1 O1 93.4(5) . . ?
O3 Te1 O2 93.8(5) . . ?
O2 Te1 O1 94.0(5) . . ?
O9 Ga2 O1 81.1(4) 4_554 3_475 ?
O9 Ga2 O8 89.2(4) 4_554 2_564 ?
O1 Ga2 O8 83.6(4) 3_475 2_564 ?
O7 Ga2 O9 91.3(5) . 4_554 ?
O7 Ga2 O1 160.7(4) . 3_475 ?
O7 Ga2 O8 78.4(4) . 2_564 ?
O4 Ga2 O9 88.1(4) . 4_554 ?
O4 Ga2 O1 97.5(4) . 3_475 ?
O4 Ga2 O8 176.8(4) . 2_564 ?
O4 Ga2 O7 100.0(4) . . ?
O4 Ga2 O2 85.7(4) . 4 ?
O2 Ga2 O9 172.2(4) 4 4_554 ?
O2 Ga2 O1 95.1(4) 4 3_475 ?
O2 Ga2 O8 97.2(4) 4 2_564 ?
O2 Ga2 O7 94.4(5) 4 . ?
O9 Ga1 O1 80.7(4) . 2_675 ?
O9 Ga1 O8 90.5(4) . 4_554 ?
O9 Ga1 O7 86.9(4) . 3_565 ?
O8 Ga1 O1 158.6(4) 4_554 2_675 ?
O8 Ga1 O7 78.4(4) 4_554 3_565 ?
O7 Ga1 O1 81.6(4) 3_565 2_675 ?
O3 Ga1 O9 172.0(5) . . ?
O3 Ga1 O1 91.3(5) . 2_675 ?
O3 Ga1 O8 97.0(5) . 4_554 ?
O3 Ga1 O7 91.8(5) . 3_565 ?
O3 Ga1 O5 87.9(5) . . ?
O5 Ga1 O9 92.8(4) . . ?
O5 Ga1 O1 94.4(4) . 2_675 ?
O5 Ga1 O8 105.6(4) . 4_554 ?
O5 Ga1 O7 176.0(5) . 3_565 ?
Ga1 O9 Ga2 100.8(4) . 4 ?
Te1 O1 Ga2 123.2(6) . 3_575 ?
Te1 O1 Ga1 120.9(5) . 2_674 ?
Ga2 O1 Ga1 97.1(4) 3_575 2_674 ?
Te3 O8 Ga2 115.3(5) . 2_565 ?
Te3 O8 Ga1 141.4(5) . 4 ?
Ga1 O8 Ga2 101.2(4) 4 2_565 ?
Te3 O7 Ga2 138.4(5) . . ?
Te3 O7 Ga1 118.2(5) . 3_465 ?
Ga2 O7 Ga1 101.9(4) . 3_465 ?
Te2 O4 Ga2 119.9(5) . . ?
Te3 O6 Te2 138.7(5) . . ?
Te1 O3 Ga1 142.0(8) . . ?
Te1 O2 Ga2 138.2(5) . 4_554 ?
Te2 O5 Ga1 154.9(7) . . ?

loop_
_geom_bond_atom_site_label_1
_geom_bond_atom_site_label_2
_geom_bond_distance
_geom_bond_site_symmetry_2
_geom_bond_publ_flag
Te3 O8 1.908(10) . ?
Te3 O7 1.897(10) . ?
Te3 O6 1.893(9) . ?
Te2 O4 1.857(10) . ?
Te2 O6 1.969(10) . ?
Te2 O5 1.826(10) . ?
Te1 O1 1.942(9) . ?
Te1 O3 1.823(14) . ?
Te1 O2 1.835(10) . ?
Ga2 O9 2.006(11) 4_554 ?
Ga2 O1 2.013(11) 3_475 ?
Ga2 O8 2.022(9) 2_564 ?
Ga2 O7 1.971(10) . ?
Ga2 O4 1.899(9) . ?
Ga2 O2 1.904(10) 4 ?
Ga1 O9 1.966(10) . ?
Ga1 O1 2.069(11) 2_675 ?
Ga1 O8 1.981(11) 4_554 ?
Ga1 O7 2.012(9) 3_565 ?
Ga1 O3 1.862(14) . ?
Ga1 O5 1.870(10) . ?

loop_
_geom_torsion_atom_site_label_1
_geom_torsion_atom_site_label_2
_geom_torsion_atom_site_label_3
_geom_torsion_atom_site_label_4
_geom_torsion
_geom_torsion_site_symmetry_1
_geom_torsion_site_symmetry_2
_geom_torsion_site_symmetry_3
_geom_torsion_site_symmetry_4
_geom_torsion_publ_flag
O9 Ga2 O4 Te2 -148.1(6) 4_554 . . . ?
O9 Ga1 O5 Te2 6.1(17) . . . . ?
O1 Te1 O3 Ga1 -164.8(12) . . . . ?
O1 Te1 O2 Ga2 151.6(8) . . . 4_554 ?
O1 Ga2 O4 Te2 131.2(6) 3_475 . . . ?
O1 Ga1 O3 Te1 113.8(12) 2_675 . . . ?
O1 Ga1 O5 Te2 -74.8(17) 2_675 . . . ?
O8 Te3 O7 Ga2 98.8(9) . . . . ?
O8 Te3 O7 Ga1 -64.5(6) . . . 3_465 ?
O8 Te3 O6 Te2 -84.9(9) . . . . ?
O8 Ga1 O3 Te1 -46.4(13) 4_554 . . . ?
O8 Ga1 O5 Te2 97.4(16) 4_554 . . . ?
O7 Te3 O6 Te2 10.9(9) . . . . ?
O7 Ga2 O4 Te2 -57.0(7) . . . . ?
O7 Ga1 O3 Te1 32.1(12) 3_565 . . . ?
O4 Te2 O5 Ga1 -127.0(17) . . . . ?
O6 Te3 O7 Ga2 2.7(9) . . . . ?
O6 Te3 O7 Ga1 -160.7(6) . . . 3_465 ?
O6 Te2 O4 Ga2 63.9(6) . . . . ?
O6 Te2 O5 Ga1 -30.1(17) . . . . ?
O3 Te1 O2 Ga2 -114.8(10) . . . 4_554 ?
O3 Ga1 O5 Te2 -165.9(17) . . . . ?
O2 Te1 O3 Ga1 100.9(13) . . . . ?
O2 Ga2 O4 Te2 36.6(6) 4 . . . ?
O5 Te2 O4 Ga2 160.3(6) . . . . ?
O5 Ga1 O3 Te1 -151.9(13) . . . . ?
